data_7005282
loop_
_publ_author_name
'Hoseini, S. Jafar'
'Mohamadikish, Maryam'
'Kamali, Katayon'
'Heinemann, Frank W.'
'Rashidi, Mehdi'

_publ_section_title
;
 Organoplatinum complexes containing bis(diphenylphosphino)amine as
 ligand: uncommon case of N-H . . . I-Pt hydrogen bonding.
;
_journal_issue 17
_journal_name_full 'Dalton transactions (Cambridge, England : 2003)'
_journal_page_first 1697
_journal_page_last 1704
_journal_paper_doi 10.1039/b700009j
_journal_year 2007
_chemical_formula_moiety 'C27 H30 I N P2 Pt, C H2 Cl2'
_chemical_formula_sum 'C28 H32 Cl2 I N P2 Pt'
_chemical_formula_weight 837.38
_chemical_name_systematic
;
?
;
_space_group_IT_number 14
_symmetry_cell_setting monoclinic
_symmetry_space_group_name_Hall '-P 2yn'
_symmetry_space_group_name_H-M 'P 1 21/n 1'
_atom_sites_solution_hydrogens geom
_atom_sites_solution_primary direct
_atom_sites_solution_secondary difmap
_audit_creation_method SHELXL-97
_cell_angle_alpha 90.00
_cell_angle_beta 94.577(8)
_cell_angle_gamma 90.00
_cell_formula_units_Z 4
_cell_length_a 10.6200(11)
_cell_length_b 14.2098(5)
_cell_length_c 19.5531(14)
_cell_measurement_reflns_used 289
_cell_measurement_temperature 100(2)
_cell_measurement_theta_max 20.00
_cell_measurement_theta_min 6.00
_cell_volume 2941.3(4)
_computing_cell_refinement 'EVALCCD (Duisenberg, 2003)'
_computing_data_collection 'COLLECT (Bruker-Nonius, 2002)'
_computing_data_reduction 'EVALCCD (Duisenberg, 2003)'
_computing_molecular_graphics 'SHELXTL 6.12 (Bruker AXS, 2002)'
_computing_publication_material 'SHELXTL 6.12 (Bruker AXS, 2002)'
_computing_structure_refinement 'SHELXTL 6.12 (Bruker AXS, 2002)'
_computing_structure_solution 'SHELXTL 6.12 (Bruker AXS, 2002)'
_diffrn_ambient_temperature 100(2)
_diffrn_detector_area_resol_mean 9
_diffrn_measured_fraction_theta_full 0.998
_diffrn_measured_fraction_theta_max 0.998
_diffrn_measurement_device_type 'Bruker-Nonius KappaCCD'
_diffrn_measurement_method
;
\w-rotations with 1.70 \% and 122 sec per frame
;
_diffrn_radiation_monochromator graphite
_diffrn_radiation_source 'fine-focus sealed tube'
_diffrn_radiation_type MoK\a
_diffrn_radiation_wavelength 0.71073
_diffrn_reflns_av_R_equivalents 0.0445
_diffrn_reflns_av_sigmaI/netI 0.0239
_diffrn_reflns_limit_h_max 13
_diffrn_reflns_limit_h_min -13
_diffrn_reflns_limit_k_max 18
_diffrn_reflns_limit_k_min -18
_diffrn_reflns_limit_l_max 25
_diffrn_reflns_limit_l_min -25
_diffrn_reflns_number 55094
_diffrn_reflns_theta_full 27.10
_diffrn_reflns_theta_max 27.10
_diffrn_reflns_theta_min 3.28
_exptl_absorpt_coefficient_mu 6.129
_exptl_absorpt_correction_T_max 0.612
_exptl_absorpt_correction_T_min 0.337
_exptl_absorpt_correction_type multi-scan
_exptl_absorpt_process_details 'SADABS, Bruker-AXS, 2002'
_exptl_crystal_colour colorless
_exptl_crystal_density_diffrn 1.891
_exptl_crystal_density_method 'not measured'
_exptl_crystal_description needle
_exptl_crystal_F_000 1608
_exptl_crystal_size_max 0.25
_exptl_crystal_size_mid 0.09
_exptl_crystal_size_min 0.08
_refine_diff_density_max 1.177
_refine_diff_density_min -0.976
_refine_diff_density_rms 0.160
_refine_ls_extinction_method none
_refine_ls_goodness_of_fit_ref 1.314
_refine_ls_hydrogen_treatment constr
_refine_ls_matrix_type full
_refine_ls_number_parameters 316
_refine_ls_number_reflns 6474
_refine_ls_number_restraints 0
_refine_ls_restrained_S_all 1.314
_refine_ls_R_factor_all 0.0378
_refine_ls_R_factor_gt 0.0277
_refine_ls_shift/su_max 0.001
_refine_ls_shift/su_mean 0.000
_refine_ls_structure_factor_coef Fsqd
_refine_ls_weighting_details 'calc w=1/[\s^2^(Fo^2^)+(0.0000P)^2^+23.1116P] where P=(Fo^2^+2Fc^2^)/3'
_refine_ls_weighting_scheme calc
_refine_ls_wR_factor_gt 0.0670
_refine_ls_wR_factor_ref 0.0702
_reflns_number_gt 5631
_reflns_number_total 6474
_reflns_threshold_expression >2sigma(I)
_cod_data_source_file b700009j.txt
_cod_data_source_block mr0602
_cod_original_sg_symbol_Hall -P2yn
_cod_original_sg_symbol_H-M P2(1)/n
_cod_database_code 7005282

loop_
_symmetry_equiv_pos_as_xyz
'x, y, z'
'-x+1/2, y+1/2, -z+1/2'
'-x, -y, -z'
'x-1/2, -y-1/2, z-1/2'

loop_
_atom_site_label
_atom_site_type_symbol
_atom_site_fract_x
_atom_site_fract_y
_atom_site_fract_z
_atom_site_U_iso_or_equiv
_atom_site_adp_type
_atom_site_occupancy
_atom_site_symmetry_multiplicity
_atom_site_calc_flag
_atom_site_refinement_flags
_atom_site_disorder_assembly
_atom_site_disorder_group
Pt1 Pt 0.933199(19) 0.401031(14) 0.329255(10) 0.01051(6) Uani 1 1 d . . .
I1 I 0.83737(3) 0.32707(2) 0.204055(17) 0.01501(8) Uani 1 1 d . . .
P1 P 0.75617(13) 0.50221(9) 0.33661(7) 0.0106(3) Uani 1 1 d . . .
P2 P 0.97419(13) 0.55348(10) 0.28542(7) 0.0112(3) Uani 1 1 d . . .
N1 N 0.8322(4) 0.5949(3) 0.3049(2) 0.0125(9) Uani 1 1 d . . .
H1 H 0.8038 0.6529 0.2997 0.015 Uiso 1 1 calc R . .
C1 C 1.1073(5) 0.3346(4) 0.3210(3) 0.0196(12) Uani 1 1 d . . .
H1A H 1.1343 0.3038 0.3645 0.029 Uiso 1 1 calc R . .
H1B H 1.1704 0.3815 0.3102 0.029 Uiso 1 1 calc R . .
H1C H 1.0987 0.2874 0.2843 0.029 Uiso 1 1 calc R . .
C2 C 1.0093(5) 0.4436(4) 0.4262(3) 0.0179(12) Uani 1 1 d . . .
H2A H 0.9842 0.5087 0.4346 0.027 Uiso 1 1 calc R . .
H2B H 1.1017 0.4396 0.4283 0.027 Uiso 1 1 calc R . .
H2C H 0.9778 0.4025 0.4613 0.027 Uiso 1 1 calc R . .
C3 C 0.8757(6) 0.2783(4) 0.3773(3) 0.0169(11) Uani 1 1 d . . .
H3A H 0.8754 0.2893 0.4268 0.025 Uiso 1 1 calc R . .
H3B H 0.9344 0.2270 0.3691 0.025 Uiso 1 1 calc R . .
H3C H 0.7905 0.2610 0.3586 0.025 Uiso 1 1 calc R . .
C11 C 0.7080(5) 0.5355(4) 0.4200(3) 0.0132(11) Uani 1 1 d . . .
C12 C 0.6886(5) 0.4644(4) 0.4675(3) 0.0182(12) Uani 1 1 d . . .
H12 H 0.7002 0.4004 0.4554 0.022 Uiso 1 1 calc R . .
C13 C 0.6527(5) 0.4869(4) 0.5320(3) 0.0196(12) Uani 1 1 d . . .
H13 H 0.6390 0.4384 0.5640 0.023 Uiso 1 1 calc R . .
C14 C 0.6368(5) 0.5795(5) 0.5499(3) 0.0216(13) Uani 1 1 d . . .
H14 H 0.6114 0.5948 0.5940 0.026 Uiso 1 1 calc R . .
C15 C 0.6578(6) 0.6503(4) 0.5040(3) 0.0236(13) Uani 1 1 d . . .
H15 H 0.6484 0.7142 0.5168 0.028 Uiso 1 1 calc R . .
C16 C 0.6924(6) 0.6283(4) 0.4394(3) 0.0224(13) Uani 1 1 d . . .
H16 H 0.7056 0.6774 0.4078 0.027 Uiso 1 1 calc R . .
C21 C 0.6094(5) 0.4877(4) 0.2835(3) 0.0146(11) Uani 1 1 d . . .
C22 C 0.5407(5) 0.4064(4) 0.2907(3) 0.0176(11) Uani 1 1 d . . .
H22 H 0.5685 0.3622 0.3251 0.021 Uiso 1 1 calc R . .
C23 C 0.4315(5) 0.3879(4) 0.2486(3) 0.0219(13) Uani 1 1 d . . .
H23 H 0.3858 0.3312 0.2536 0.026 Uiso 1 1 calc R . .
C24 C 0.3908(5) 0.4535(5) 0.1995(3) 0.0217(13) Uani 1 1 d . . .
H24 H 0.3172 0.4414 0.1700 0.026 Uiso 1 1 calc R . .
C25 C 0.4568(6) 0.5367(5) 0.1930(3) 0.0240(13) Uani 1 1 d . . .
H25 H 0.4264 0.5823 0.1602 0.029 Uiso 1 1 calc R . .
C26 C 0.5668(6) 0.5540(4) 0.2341(3) 0.0184(12) Uani 1 1 d . . .
H26 H 0.6129 0.6104 0.2288 0.022 Uiso 1 1 calc R . .
C31 C 0.9922(5) 0.5750(4) 0.1955(3) 0.0129(11) Uani 1 1 d . . .
C32 C 0.9448(6) 0.6565(4) 0.1633(3) 0.0189(12) Uani 1 1 d . . .
H32 H 0.8982 0.7003 0.1880 0.023 Uiso 1 1 calc R . .
C33 C 0.9657(6) 0.6740(4) 0.0951(3) 0.0208(12) Uani 1 1 d . . .
H33 H 0.9319 0.7290 0.0729 0.025 Uiso 1 1 calc R . .
C34 C 1.0357(6) 0.6109(4) 0.0596(3) 0.0210(12) Uani 1 1 d . . .
H34 H 1.0520 0.6237 0.0134 0.025 Uiso 1 1 calc R . .
C35 C 1.0820(6) 0.5294(4) 0.0909(3) 0.0213(12) Uani 1 1 d . . .
H35 H 1.1292 0.4862 0.0661 0.026 Uiso 1 1 calc R . .
C36 C 1.0596(5) 0.5106(4) 0.1587(3) 0.0165(11) Uani 1 1 d . . .
H36 H 1.0901 0.4540 0.1799 0.020 Uiso 1 1 calc R . .
C41 C 1.0911(5) 0.6323(4) 0.3274(3) 0.0161(11) Uani 1 1 d . . .
C42 C 1.2116(5) 0.6382(4) 0.3036(3) 0.0183(12) Uani 1 1 d . . .
H42 H 1.2310 0.6024 0.2648 0.022 Uiso 1 1 calc R . .
C43 C 1.3034(6) 0.6961(4) 0.3363(3) 0.0218(13) Uani 1 1 d . . .
H43 H 1.3852 0.6992 0.3201 0.026 Uiso 1 1 calc R . .
C44 C 1.2749(6) 0.7495(4) 0.3929(3) 0.0222(13) Uani 1 1 d . . .
H44 H 1.3371 0.7897 0.4149 0.027 Uiso 1 1 calc R . .
C45 C 1.1566(6) 0.7438(4) 0.4169(3) 0.0227(13) Uani 1 1 d . . .
H45 H 1.1374 0.7800 0.4556 0.027 Uiso 1 1 calc R . .
C46 C 1.0651(6) 0.6853(4) 0.3846(3) 0.0193(12) Uani 1 1 d . . .
H46 H 0.9840 0.6815 0.4017 0.023 Uiso 1 1 calc R . .
C100 C 0.8955(6) 0.9346(4) 0.4359(3) 0.0245(13) Uani 1 1 d . . .
H10A H 0.8747 0.9073 0.3898 0.029 Uiso 1 1 calc R . .
H10B H 0.9859 0.9525 0.4395 0.029 Uiso 1 1 calc R . .
Cl11 Cl 0.80228(17) 1.03641(12) 0.44544(9) 0.0340(4) Uani 1 1 d . . .
Cl12 Cl 0.86969(17) 0.84937(12) 0.49877(9) 0.0344(4) Uani 1 1 d . . .

loop_
_atom_site_aniso_label
_atom_site_aniso_U_11
_atom_site_aniso_U_22
_atom_site_aniso_U_33
_atom_site_aniso_U_23
_atom_site_aniso_U_13
_atom_site_aniso_U_12
Pt1 0.01124(10) 0.01056(10) 0.00951(9) -0.00160(8) -0.00050(6) 0.00101(8)
I1 0.01804(18) 0.01377(17) 0.01274(16) -0.00285(13) -0.00174(13) -0.00077(14)
P1 0.0108(6) 0.0110(6) 0.0102(6) -0.0001(5) 0.0016(5) 0.0000(5)
P2 0.0114(6) 0.0118(6) 0.0106(6) -0.0016(5) 0.0018(5) -0.0008(5)
N1 0.013(2) 0.008(2) 0.017(2) -0.0002(18) 0.0030(17) 0.0011(18)
C1 0.016(3) 0.022(3) 0.021(3) -0.006(2) -0.001(2) 0.008(2)
C2 0.017(3) 0.021(3) 0.015(3) -0.004(2) -0.003(2) -0.001(2)
C3 0.022(3) 0.012(3) 0.016(3) 0.003(2) 0.000(2) 0.001(2)
C11 0.009(2) 0.018(3) 0.013(2) -0.001(2) 0.0022(19) 0.000(2)
C12 0.018(3) 0.020(3) 0.017(3) 0.001(2) 0.002(2) -0.001(2)
C13 0.019(3) 0.027(3) 0.013(3) 0.008(2) 0.001(2) -0.003(2)
C14 0.014(3) 0.036(4) 0.015(3) -0.004(2) 0.002(2) -0.002(2)
C15 0.031(3) 0.016(3) 0.025(3) -0.008(2) 0.009(3) 0.004(3)
C16 0.028(3) 0.017(3) 0.023(3) 0.004(2) 0.009(3) 0.004(2)
C21 0.011(3) 0.018(3) 0.015(3) -0.007(2) 0.002(2) 0.000(2)
C22 0.017(3) 0.017(3) 0.020(3) 0.003(2) 0.002(2) 0.003(2)
C23 0.016(3) 0.022(3) 0.028(3) -0.008(3) 0.003(2) -0.006(2)
C24 0.010(3) 0.032(3) 0.023(3) -0.014(3) 0.000(2) 0.003(2)
C25 0.023(3) 0.028(3) 0.020(3) 0.003(3) -0.006(2) 0.003(3)
C26 0.023(3) 0.013(3) 0.019(3) 0.002(2) -0.002(2) -0.001(2)
C31 0.012(3) 0.016(3) 0.010(2) -0.001(2) -0.0007(19) -0.004(2)
C32 0.020(3) 0.019(3) 0.018(3) -0.001(2) 0.002(2) 0.000(2)
C33 0.026(3) 0.018(3) 0.019(3) 0.007(2) 0.003(2) -0.001(2)
C34 0.023(3) 0.027(3) 0.014(3) -0.002(2) 0.004(2) -0.008(3)
C35 0.022(3) 0.026(3) 0.017(3) -0.005(2) 0.005(2) 0.000(3)
C36 0.015(3) 0.017(3) 0.017(3) -0.002(2) 0.003(2) -0.001(2)
C41 0.018(3) 0.016(3) 0.014(3) 0.003(2) -0.001(2) 0.000(2)
C42 0.019(3) 0.023(3) 0.013(3) 0.005(2) -0.001(2) 0.002(2)
C43 0.018(3) 0.028(3) 0.018(3) 0.009(2) -0.003(2) -0.005(2)
C44 0.026(3) 0.013(3) 0.025(3) 0.003(2) -0.011(3) -0.007(2)
C45 0.032(4) 0.017(3) 0.019(3) -0.004(2) -0.003(2) -0.003(3)
C46 0.020(3) 0.017(3) 0.020(3) -0.002(2) -0.001(2) -0.002(2)
C100 0.026(3) 0.025(3) 0.022(3) -0.004(3) 0.002(3) -0.004(3)
Cl11 0.0358(9) 0.0274(8) 0.0390(9) 0.0027(7) 0.0047(7) 0.0057(7)
Cl12 0.0385(10) 0.0294(9) 0.0357(9) 0.0082(7) 0.0056(7) 0.0019(7)

loop_
_atom_type_symbol
_atom_type_description
_atom_type_scat_dispersion_real
_atom_type_scat_dispersion_imag
_atom_type_scat_source
C C 0.0033 0.0016 'International Tables Vol C Tables 4.2.6.8 and 6.1.1.4'
H H 0.0000 0.0000 'International Tables Vol C Tables 4.2.6.8 and 6.1.1.4'
N N 0.0061 0.0033 'International Tables Vol C Tables 4.2.6.8 and 6.1.1.4'
P P 0.1023 0.0942 'International Tables Vol C Tables 4.2.6.8 and 6.1.1.4'
Cl Cl 0.1484 0.1585 'International Tables Vol C Tables 4.2.6.8 and 6.1.1.4'
I I -0.4742 1.8119 'International Tables Vol C Tables 4.2.6.8 and 6.1.1.4'
Pt Pt -1.7033 8.3905 'International Tables Vol C Tables 4.2.6.8 and 6.1.1.4'

loop_
_geom_angle_atom_site_label_1
_geom_angle_atom_site_label_2
_geom_angle_atom_site_label_3
_geom_angle
_geom_angle_site_symmetry_1
_geom_angle_site_symmetry_3
_geom_angle_publ_flag
C2 Pt1 C1 85.5(2) . . ?
C2 Pt1 C3 86.6(2) . . ?
C1 Pt1 C3 87.1(2) . . ?
C2 Pt1 P1 91.17(16) . . ?
C1 Pt1 P1 169.64(18) . . ?
C3 Pt1 P1 102.48(16) . . ?
C2 Pt1 P2 89.68(17) . . ?
C1 Pt1 P2 101.21(18) . . ?
C3 Pt1 P2 170.56(16) . . ?
P1 Pt1 P2 68.93(5) . . ?
C2 Pt1 I1 174.61(17) . . ?
C1 Pt1 I1 91.43(16) . . ?
C3 Pt1 I1 88.90(15) . . ?
P1 Pt1 I1 92.65(3) . . ?
P2 Pt1 I1 95.25(3) . . ?
N1 P1 C11 107.7(2) . . ?
N1 P1 C21 107.0(2) . . ?
C11 P1 C21 104.7(2) . . ?
N1 P1 Pt1 92.63(16) . . ?
C11 P1 Pt1 119.56(18) . . ?
C21 P1 Pt1 122.88(18) . . ?
C11 P1 P2 125.23(18) . . ?
C21 P1 P2 122.82(18) . . ?
Pt1 P1 P2 55.58(4) . . ?
N1 P2 C31 109.0(2) . . ?
N1 P2 C41 105.8(2) . . ?
C31 P2 C41 102.3(2) . . ?
N1 P2 Pt1 92.51(16) . . ?
C31 P2 Pt1 122.67(18) . . ?
C41 P2 Pt1 122.36(18) . . ?
C31 P2 P1 124.55(18) . . ?
C41 P2 P1 125.06(19) . . ?
Pt1 P2 P1 55.50(4) . . ?
P1 N1 P2 105.8(3) . . ?
P1 N1 H1 127.1 . . ?
P2 N1 H1 127.1 . . ?
Pt1 C1 H1A 109.5 . . ?
Pt1 C1 H1B 109.5 . . ?
H1A C1 H1B 109.5 . . ?
Pt1 C1 H1C 109.5 . . ?
H1A C1 H1C 109.5 . . ?
H1B C1 H1C 109.5 . . ?
Pt1 C2 H2A 109.5 . . ?
Pt1 C2 H2B 109.5 . . ?
H2A C2 H2B 109.5 . . ?
Pt1 C2 H2C 109.5 . . ?
H2A C2 H2C 109.5 . . ?
H2B C2 H2C 109.5 . . ?
Pt1 C3 H3A 109.5 . . ?
Pt1 C3 H3B 109.5 . . ?
H3A C3 H3B 109.5 . . ?
Pt1 C3 H3C 109.5 . . ?
H3A C3 H3C 109.5 . . ?
H3B C3 H3C 109.5 . . ?
C16 C11 C12 118.6(5) . . ?
C16 C11 P1 122.9(4) . . ?
C12 C11 P1 118.5(4) . . ?
C13 C12 C11 120.3(6) . . ?
C13 C12 H12 119.9 . . ?
C11 C12 H12 119.9 . . ?
C14 C13 C12 120.0(5) . . ?
C14 C13 H13 120.0 . . ?
C12 C13 H13 120.0 . . ?
C13 C14 C15 120.2(5) . . ?
C13 C14 H14 119.9 . . ?
C15 C14 H14 119.9 . . ?
C14 C15 C16 120.0(6) . . ?
C14 C15 H15 120.0 . . ?
C16 C15 H15 120.0 . . ?
C15 C16 C11 120.8(5) . . ?
C15 C16 H16 119.6 . . ?
C11 C16 H16 119.6 . . ?
C22 C21 C26 119.3(5) . . ?
C22 C21 P1 118.3(4) . . ?
C26 C21 P1 122.3(4) . . ?
C21 C22 C23 121.4(5) . . ?
C21 C22 H22 119.3 . . ?
C23 C22 H22 119.3 . . ?
C24 C23 C22 118.9(6) . . ?
C24 C23 H23 120.6 . . ?
C22 C23 H23 120.6 . . ?
C23 C24 C25 120.5(5) . . ?
C23 C24 H24 119.8 . . ?
C25 C24 H24 119.8 . . ?
C26 C25 C24 120.4(6) . . ?
C26 C25 H25 119.8 . . ?
C24 C25 H25 119.8 . . ?
C25 C26 C21 119.5(5) . . ?
C25 C26 H26 120.2 . . ?
C21 C26 H26 120.2 . . ?
C32 C31 C36 119.5(5) . . ?
C32 C31 P2 121.1(4) . . ?
C36 C31 P2 119.3(4) . . ?
C33 C32 C31 120.1(5) . . ?
C33 C32 H32 119.9 . . ?
C31 C32 H32 119.9 . . ?
C34 C33 C32 119.9(6) . . ?
C34 C33 H33 120.1 . . ?
C32 C33 H33 120.1 . . ?
C35 C34 C33 120.4(5) . . ?
C35 C34 H34 119.8 . . ?
C33 C34 H34 119.8 . . ?
C34 C35 C36 120.1(5) . . ?
C34 C35 H35 119.9 . . ?
C36 C35 H35 119.9 . . ?
C35 C36 C31 120.0(5) . . ?
C35 C36 H36 120.0 . . ?
C31 C36 H36 120.0 . . ?
C46 C41 C42 118.6(5) . . ?
C46 C41 P2 121.5(4) . . ?
C42 C41 P2 119.8(4) . . ?
C43 C42 C41 120.6(6) . . ?
C43 C42 H42 119.7 . . ?
C41 C42 H42 119.7 . . ?
C42 C43 C44 119.8(6) . . ?
C42 C43 H43 120.1 . . ?
C44 C43 H43 120.1 . . ?
C45 C44 C43 120.0(5) . . ?
C45 C44 H44 120.0 . . ?
C43 C44 H44 120.0 . . ?
C44 C45 C46 120.3(6) . . ?
C44 C45 H45 119.9 . . ?
C46 C45 H45 119.9 . . ?
C45 C46 C41 120.7(6) . . ?
C45 C46 H46 119.7 . . ?
C41 C46 H46 119.7 . . ?
Cl12 C100 Cl11 111.6(3) . . ?
Cl12 C100 H10A 109.3 . . ?
Cl11 C100 H10A 109.3 . . ?
Cl12 C100 H10B 109.3 . . ?
Cl11 C100 H10B 109.3 . . ?
H10A C100 H10B 108.0 . . ?

loop_
_geom_bond_atom_site_label_1
_geom_bond_atom_site_label_2
_geom_bond_distance
_geom_bond_site_symmetry_2
_geom_bond_publ_flag
Pt1 C2 2.091(5) . ?
Pt1 C1 2.094(5) . ?
Pt1 C3 2.095(5) . ?
Pt1 P1 2.3802(14) . ?
Pt1 P2 2.3825(14) . ?
Pt1 I1 2.7813(4) . ?
P1 N1 1.689(5) . ?
P1 C11 1.811(5) . ?
P1 C21 1.814(6) . ?
P1 P2 2.6951(19) . ?
P2 N1 1.690(4) . ?
P2 C31 1.810(5) . ?
P2 C41 1.819(6) . ?
N1 H1 0.8800 . ?
C1 H1A 0.9800 . ?
C1 H1B 0.9800 . ?
C1 H1C 0.9800 . ?
C2 H2A 0.9800 . ?
C2 H2B 0.9800 . ?
C2 H2C 0.9800 . ?
C3 H3A 0.9800 . ?
C3 H3B 0.9800 . ?
C3 H3C 0.9800 . ?
C11 C16 1.386(8) . ?
C11 C12 1.397(8) . ?
C12 C13 1.384(8) . ?
C12 H12 0.9500 . ?
C13 C14 1.375(9) . ?
C13 H13 0.9500 . ?
C14 C15 1.377(9) . ?
C14 H14 0.9500 . ?
C15 C16 1.379(8) . ?
C15 H15 0.9500 . ?
C16 H16 0.9500 . ?
C21 C22 1.379(8) . ?
C21 C26 1.398(8) . ?
C22 C23 1.392(8) . ?
C22 H22 0.9500 . ?
C23 C24 1.382(9) . ?
C23 H23 0.9500 . ?
C24 C25 1.386(9) . ?
C24 H24 0.9500 . ?
C25 C26 1.386(8) . ?
C25 H25 0.9500 . ?
C26 H26 0.9500 . ?
C31 C32 1.393(8) . ?
C31 C36 1.396(8) . ?
C32 C33 1.391(8) . ?
C32 H32 0.9500 . ?
C33 C34 1.387(9) . ?
C33 H33 0.9500 . ?
C34 C35 1.381(9) . ?
C34 H34 0.9500 . ?
C35 C36 1.391(8) . ?
C35 H35 0.9500 . ?
C36 H36 0.9500 . ?
C41 C46 1.394(8) . ?
C41 C42 1.399(8) . ?
C42 C43 1.390(8) . ?
C42 H42 0.9500 . ?
C43 C44 1.394(9) . ?
C43 H43 0.9500 . ?
C44 C45 1.378(9) . ?
C44 H44 0.9500 . ?
C45 C46 1.391(8) . ?
C45 H45 0.9500 . ?
C46 H46 0.9500 . ?
C100 Cl12 1.763(7) . ?
C100 Cl11 1.771(7) . ?
C100 H10A 0.9900 . ?
C100 H10B 0.9900 . ?

loop_
_geom_hbond_atom_site_label_D
_geom_hbond_atom_site_label_H
_geom_hbond_atom_site_label_A
_geom_hbond_distance_DH
_geom_hbond_distance_HA
_geom_hbond_distance_DA
_geom_hbond_angle_DHA
_geom_hbond_site_symmetry_A
N1 H1 I1 0.88 2.89 3.756(5) 167.4 2_655
